data_4001276
loop_
_publ_author_name
'Wu, Tao'
'Bu, Xianhui'
'Zhang, Jian'
'Feng, Pingyun'

_publ_section_title
;
 New Zeolitic Imidazolate Frameworks: From Unprecedented Assembly of Cubic
 Clusters to Ordered Cooperative Organization of Complementary Ligands
;
_journal_issue 24
_journal_name_full 'Chemistry of Materials'
_journal_page_first 7377
_journal_paper_doi 10.1021/cm802400f
_journal_volume 20
_journal_year 2008
_chemical_formula_moiety 'C11.50 H11 N4 Zn'
_chemical_formula_sum 'C11.5 H11 N4 Zn'
_chemical_formula_weight 270.61
_chemical_name_common TIF-4
_chemical_name_systematic
;
 TIF-4
;
_space_group_IT_number 61
_symmetry_cell_setting orthorhombic
_symmetry_space_group_name_Hall '-P 2ac 2ab'
_symmetry_space_group_name_H-M 'P b c a'
_atom_sites_solution_hydrogens geom
_atom_sites_solution_primary direct
_atom_sites_solution_secondary difmap
_audit_creation_method SHELXL-97
_cell_angle_alpha 90.00
_cell_angle_beta 90.00
_cell_angle_gamma 90.00
_cell_formula_units_Z 16
_cell_length_a 15.6251(9)
_cell_length_b 16.3217(9)
_cell_length_c 18.1244(10)
_cell_measurement_temperature 150(2)
_cell_volume 4622.2(4)
_computing_cell_refinement BrukerAPEX2
_computing_data_collection BrukerAPEX2
_computing_data_reduction BrukerSAINT
_computing_molecular_graphics OLEX
_computing_publication_material wingx
_computing_structure_refinement 'SHELXL-97 (Sheldrick, 1997)'
_computing_structure_solution 'SHELXS-97 (Sheldrick, 1990)'
_diffrn_ambient_temperature 150(2)
_diffrn_measured_fraction_theta_full 0.999
_diffrn_measured_fraction_theta_max 0.999
_diffrn_radiation_monochromator graphite
_diffrn_radiation_source 'fine-focus sealed tube'
_diffrn_radiation_type MoK\a
_diffrn_radiation_wavelength 0.71073
_diffrn_reflns_av_R_equivalents 0.0257
_diffrn_reflns_av_sigmaI/netI 0.0263
_diffrn_reflns_limit_h_max 16
_diffrn_reflns_limit_h_min -11
_diffrn_reflns_limit_k_max 17
_diffrn_reflns_limit_k_min -14
_diffrn_reflns_limit_l_max 13
_diffrn_reflns_limit_l_min -19
_diffrn_reflns_number 11606
_diffrn_reflns_theta_full 22.49
_diffrn_reflns_theta_max 22.49
_diffrn_reflns_theta_min 2.13
_exptl_absorpt_coefficient_mu 2.104
_exptl_absorpt_correction_type multi-scan
_exptl_absorpt_process_details 'Blessing, Acta Cryst. (1995) A51 33-58'
_exptl_crystal_colour colorless
_exptl_crystal_density_diffrn 1.555
_exptl_crystal_density_method 'not measured'
_exptl_crystal_description Block
_exptl_crystal_F_000 2208
_refine_diff_density_max 0.979
_refine_diff_density_min -0.803
_refine_diff_density_rms 0.140
_refine_ls_extinction_method none
_refine_ls_goodness_of_fit_ref 1.091
_refine_ls_hydrogen_treatment mixed
_refine_ls_matrix_type full
_refine_ls_number_parameters 219
_refine_ls_number_reflns 3027
_refine_ls_number_restraints 5
_refine_ls_restrained_S_all 1.091
_refine_ls_R_factor_all 0.0882
_refine_ls_R_factor_gt 0.0709
_refine_ls_shift/su_max 0.014
_refine_ls_shift/su_mean 0.002
_refine_ls_structure_factor_coef Fsqd
_refine_ls_weighting_details 'calc w=1/[\s^2^(Fo^2^)+(0.1509P)^2^+12.2693P] where P=(Fo^2^+2Fc^2^)/3'
_refine_ls_weighting_scheme calc
_refine_ls_wR_factor_gt 0.2216
_refine_ls_wR_factor_ref 0.2448
_reflns_number_gt 2275
_reflns_number_total 3027
_reflns_threshold_expression >2sigma(I)
_cod_data_source_file cm802400f_si_002.cif
_cod_data_source_block TIF4
_cod_depositor_comments
;
The following automatic conversions were performed:

'_symmetry_cell_setting' value 'Orthorhombic' changed to
'orthorhombic' according to
/home/saulius/struct/CIF-dictionaries/cif_core.dic dictionary named
'cif_core.dic' version 2.4.1 from 2010-06-29.

Automatic conversion script
Id: cif_fix_values 1715 2011-07-08 13:25:40Z adriana 
;
_cod_original_sg_symbol_H-M Pbca
_cod_original_formula_sum 'C11.50 H11 N4 Zn'
_cod_database_code 4001276

loop_
_symmetry_equiv_pos_as_xyz
'x, y, z'
'-x+1/2, -y, z+1/2'
'-x, y+1/2, -z+1/2'
'x+1/2, -y+1/2, -z'
'-x, -y, -z'
'x-1/2, y, -z-1/2'
'x, -y-1/2, z-1/2'
'-x-1/2, y-1/2, z'

loop_
_atom_site_label
_atom_site_type_symbol
_atom_site_fract_x
_atom_site_fract_y
_atom_site_fract_z
_atom_site_U_iso_or_equiv
_atom_site_adp_type
_atom_site_occupancy
_atom_site_symmetry_multiplicity
_atom_site_calc_flag
_atom_site_refinement_flags
Zn1 Zn 0.31050(7) 0.14567(6) 0.60125(6) 0.0647(5) Uani 1 1 d .
Zn2 Zn 0.00486(6) 0.34090(6) 0.68202(5) 0.0598(4) Uani 1 1 d .
C1 C 0.1649(17) 0.135(2) 0.9734(10) 0.274(15) Uiso 1 1 d G
H1 H 0.1793 0.1278 1.0240 0.329 Uiso 1 1 calc R
C2 C 0.1715(17) 0.2113(15) 0.9406(15) 0.54(4) Uiso 1 1 d G
H2 H 0.1905 0.2569 0.9686 0.643 Uiso 1 1 calc R
C3 C 0.1503(16) 0.2211(12) 0.8666(15) 0.330(17) Uiso 1 1 d G
H3 H 0.1549 0.2735 0.8441 0.396 Uiso 1 1 calc R
C4 C 0.1226(13) 0.1543(17) 0.8255(9) 0.222(11) Uiso 1 1 d G
H4 H 0.1081 0.1610 0.7750 0.267 Uiso 1 1 calc R
C5 C 0.1159(14) 0.0776(14) 0.8584(14) 0.302(16) Uiso 1 1 d G
H5 H 0.0970 0.0319 0.8303 0.363 Uiso 1 1 calc R
C6 C 0.1371(16) 0.0678(14) 0.9324(14) 0.36(2) Uiso 1 1 d G
H6 H 0.1326 0.0154 0.9548 0.431 Uiso 1 1 calc R
N11 N 0.1870(5) 0.1710(5) 0.6162(4) 0.068(2) Uani 1 1 d .
N12 N 0.0724(4) 0.2458(4) 0.6455(4) 0.0629(18) Uani 1 1 d .
C11 C 0.1569(6) 0.2413(5) 0.6403(4) 0.062(2) Uani 1 1 d .
H11 H 0.1931 0.2858 0.6532 0.074 Uiso 1 1 calc R
C12 C 0.1153(5) 0.1266(6) 0.6000(6) 0.095(4) Uani 1 1 d GD
C13 C 0.1039(10) 0.0538(6) 0.5614(8) 0.250(11) Uiso 1 1 d GD
H13 H 0.1522 0.0225 0.5466 0.300 Uiso 1 1 calc R
C14 C 0.0218(12) 0.0269(8) 0.5444(10) 0.299(16) Uiso 1 1 d GD
H14 H 0.0140 -0.0228 0.5180 0.359 Uiso 1 1 calc R
C15 C -0.0488(8) 0.0727(11) 0.5660(10) 0.341(17) Uiso 1 1 d GD
C16 C -0.0374(5) 0.1455(9) 0.6046(8) 0.201(10) Uiso 1 1 d GD
H16 H -0.0857 0.1768 0.6194 0.242 Uiso 1 1 calc R
C17 C 0.0446(5) 0.1724(5) 0.6216(5) 0.089(3) Uani 1 1 d GD
C18 C -0.1477(16) 0.044(3) 0.555(2) 0.40(2) Uiso 1 1 d D
H181 H -0.1493 -0.0071 0.5270 0.594 Uiso 1 1 calc R
H182 H -0.1786 0.0869 0.5271 0.594 Uiso 1 1 calc R
H183 H -0.1747 0.0367 0.6029 0.594 Uiso 1 1 calc R
N21 N 0.3389(5) 0.1337(5) 0.4950(4) 0.082(2) Uani 1 1 d .
N22 N 0.4126(5) 0.1365(5) 0.3910(4) 0.071(2) Uani 1 1 d .
C21 C 0.4099(6) 0.1490(5) 0.4619(5) 0.065(2) Uani 1 1 d .
H21 H 0.4584 0.1687 0.4881 0.077 Uiso 1 1 calc R
C22 C 0.2835(11) 0.1239(17) 0.4374(9) 0.216(12) Uani 1 1 d .
H22 H 0.2231 0.1185 0.4414 0.260 Uiso 1 1 calc R
C23 C 0.3295(10) 0.1231(14) 0.3725(8) 0.175(9) Uani 1 1 d .
H23 H 0.3074 0.1149 0.3242 0.210 Uiso 1 1 calc R
N31 N 0.3420(5) 0.0464(4) 0.6573(4) 0.0697(19) Uani 1 1 d .
N32 N 0.4156(5) -0.0655(4) 0.6910(4) 0.0637(18) Uani 1 1 d .
C31 C 0.4031(5) -0.0072(6) 0.6421(5) 0.067(2) Uani 1 1 d .
H31 H 0.4362 -0.0038 0.5982 0.080 Uiso 1 1 calc R
C32 C 0.3121(8) 0.0177(8) 0.7234(7) 0.120(5) Uani 1 1 d .
H32 H 0.2660 0.0410 0.7504 0.144 Uiso 1 1 calc R
C33 C 0.3570(8) -0.0478(7) 0.7442(7) 0.111(4) Uani 1 1 d .
H33 H 0.3492 -0.0774 0.7888 0.133 Uiso 1 1 calc R
N41 N -0.0512(5) 0.3137(4) 0.7774(4) 0.0644(18) Uani 1 1 d .
N42 N -0.1252(5) 0.2401(4) 0.8589(4) 0.0649(19) Uani 1 1 d .
C41 C -0.0869(6) 0.2425(5) 0.7941(5) 0.068(2) Uani 1 1 d .
H41 H -0.0851 0.1966 0.7618 0.082 Uiso 1 1 calc R
C42 C -0.0673(10) 0.3596(6) 0.8362(6) 0.107(5) Uani 1 1 d .
H42 H -0.0511 0.4153 0.8416 0.129 Uiso 1 1 calc R
C43 C -0.1097(9) 0.3158(7) 0.8869(6) 0.105(4) Uani 1 1 d .
H43 H -0.1261 0.3346 0.9345 0.126 Uiso 1 1 calc R

loop_
_atom_site_aniso_label
_atom_site_aniso_U_11
_atom_site_aniso_U_22
_atom_site_aniso_U_33
_atom_site_aniso_U_23
_atom_site_aniso_U_13
_atom_site_aniso_U_12
Zn1 0.0587(7) 0.0707(8) 0.0646(7) -0.0067(5) 0.0043(5) 0.0043(5)
Zn2 0.0556(7) 0.0677(8) 0.0562(7) -0.0014(4) 0.0036(4) 0.0010(4)
N11 0.056(5) 0.071(5) 0.076(5) -0.011(4) 0.011(4) 0.000(4)
N12 0.052(4) 0.069(5) 0.068(4) -0.011(4) 0.002(3) 0.000(3)
C11 0.056(5) 0.068(6) 0.061(5) 0.002(4) 0.005(4) -0.002(4)
C12 0.079(8) 0.069(6) 0.137(10) -0.039(6) 0.020(6) -0.008(6)
C17 0.062(6) 0.100(8) 0.105(8) -0.029(6) 0.007(6) -0.010(6)
N21 0.053(4) 0.126(7) 0.068(5) -0.025(5) 0.000(4) -0.020(4)
N22 0.050(4) 0.101(6) 0.061(5) -0.011(4) -0.004(3) -0.011(4)
C21 0.055(5) 0.080(6) 0.058(5) -0.007(4) -0.008(5) -0.005(4)
C22 0.091(10) 0.45(4) 0.103(11) -0.054(16) 0.031(9) -0.103(16)
C23 0.105(11) 0.34(3) 0.077(8) -0.055(12) 0.016(8) -0.089(14)
N31 0.060(4) 0.069(5) 0.080(5) -0.001(4) 0.013(4) 0.000(4)
N32 0.067(4) 0.064(4) 0.061(4) 0.002(4) 0.008(4) 0.001(4)
C31 0.059(5) 0.080(6) 0.062(5) -0.004(5) 0.009(4) 0.007(5)
C32 0.125(10) 0.097(8) 0.138(11) 0.026(8) 0.081(9) 0.029(8)
C33 0.117(9) 0.106(8) 0.110(8) 0.047(7) 0.061(7) 0.037(8)
N41 0.075(5) 0.065(4) 0.053(4) -0.010(3) 0.009(3) 0.005(4)
N42 0.069(5) 0.070(5) 0.056(4) -0.006(3) -0.002(4) -0.005(4)
C41 0.085(6) 0.067(6) 0.052(5) -0.011(4) 0.006(5) -0.003(5)
C42 0.159(13) 0.070(6) 0.092(8) -0.025(6) 0.055(8) -0.027(7)
C43 0.150(12) 0.083(7) 0.081(7) -0.018(6) 0.051(7) -0.018(7)

loop_
_atom_type_symbol
_atom_type_description
_atom_type_scat_dispersion_real
_atom_type_scat_dispersion_imag
_atom_type_scat_source
C C 0.0033 0.0016 'International Tables Vol C Tables 4.2.6.8 and 6.1.1.4'
H H 0.0000 0.0000 'International Tables Vol C Tables 4.2.6.8 and 6.1.1.4'
N N 0.0061 0.0033 'International Tables Vol C Tables 4.2.6.8 and 6.1.1.4'
Zn Zn 0.2839 1.4301 'International Tables Vol C Tables 4.2.6.8 and 6.1.1.4'

loop_
_geom_angle_atom_site_label_1
_geom_angle_atom_site_label_2
_geom_angle_atom_site_label_3
_geom_angle
_geom_angle_site_symmetry_1
_geom_angle_site_symmetry_3
N31 Zn1 N42 109.0(3) . 6_657
N31 Zn1 N21 111.3(3) . .
N42 Zn1 N21 108.5(3) 6_657 .
N31 Zn1 N11 110.0(3) . .
N42 Zn1 N11 106.3(3) 6_657 .
N21 Zn1 N11 111.6(3) . .
N32 Zn2 N41 112.2(3) 8_665 .
N32 Zn2 N12 107.3(3) 8_665 .
N41 Zn2 N12 110.4(3) . .
N32 Zn2 N22 111.5(3) 8_665 4_456
N41 Zn2 N22 107.5(3) . 4_456
N12 Zn2 N22 107.9(3) . 4_456
C2 C1 C6 120.0 . .
C1 C2 C3 120.0 . .
C2 C3 C4 120.0 . .
C5 C4 C3 120.0 . .
C6 C5 C4 120.0 . .
C5 C6 C1 120.0 . .
C11 N11 C12 104.0(7) . .
C11 N11 Zn1 125.0(6) . .
C12 N11 Zn1 130.9(6) . .
C11 N12 C17 104.4(7) . .
C11 N12 Zn2 126.5(6) . .
C17 N12 Zn2 129.1(5) . .
N11 C11 N12 115.3(8) . .
N11 C12 C13 131.8(7) . .
N11 C12 C17 107.7(7) . .
C13 C12 C17 120.0 . .
C12 C13 C14 120.0 . .
C13 C14 C15 120.0 . .
C13 C14 C14 130(2) . 5_556
C15 C14 C14 101(2) . 5_556
C16 C15 C14 120.0 . .
C16 C15 C18 115(2) . .
C14 C15 C18 125(2) . .
C17 C16 C15 120.0 . .
N12 C17 C16 130.6(7) . .
N12 C17 C12 108.3(7) . .
C16 C17 C12 120.0 . .
C21 N21 C22 102.3(9) . .
C21 N21 Zn1 128.8(6) . .
C22 N21 Zn1 127.7(8) . .
C21 N22 C23 103.8(9) . .
C21 N22 Zn2 130.6(6) . 4_556
C23 N22 Zn2 123.8(7) . 4_556
N21 C21 N22 117.3(8) . .
N21 C22 C23 108.8(13) . .
N22 C23 C22 106.6(13) . .
C31 N31 C32 101.7(8) . .
C31 N31 Zn1 128.0(6) . .
C32 N31 Zn1 130.2(7) . .
C31 N32 C33 103.0(8) . .
C31 N32 Zn2 126.6(6) . 8_655
C33 N32 Zn2 130.2(6) . 8_655
N32 C31 N31 116.4(8) . .
C33 C32 N31 110.0(9) . .
C32 C33 N32 108.9(9) . .
C41 N41 C42 103.4(8) . .
C41 N41 Zn2 125.5(5) . .
C42 N41 Zn2 131.0(7) . .
C41 N42 C43 103.0(8) . .
C41 N42 Zn1 125.4(6) . 6_557
C43 N42 Zn1 131.6(6) . 6_557
N42 C41 N41 114.9(7) . .
N41 C42 C43 110.1(9) . .
C42 C43 N42 108.5(9) . .

loop_
_geom_bond_atom_site_label_1
_geom_bond_atom_site_label_2
_geom_bond_distance
_geom_bond_site_symmetry_2
Zn1 N31 1.975(7) .
Zn1 N42 1.976(7) 6_657
Zn1 N21 1.985(8) .
Zn1 N11 1.993(7) .
Zn2 N32 1.977(7) 8_665
Zn2 N41 1.988(7) .
Zn2 N12 1.990(7) .
Zn2 N22 1.992(7) 4_456
C1 C2 1.3900 .
C1 C6 1.3900 .
C2 C3 1.3900 .
C3 C4 1.3900 .
C4 C5 1.3900 .
C5 C6 1.3900 .
N11 C11 1.315(11) .
N11 C12 1.367(11) .
N12 C11 1.325(11) .
N12 C17 1.346(10) .
C12 C13 1.3900 .
C12 C17 1.3900 .
C13 C14 1.3900 .
C14 C15 1.3900 .
C14 C14 1.95(2) 5_556
C15 C16 1.3900 .
C15 C18 1.625(19) .
C16 C17 1.3900 .
N21 C21 1.286(11) .
N21 C22 1.365(18) .
N22 C21 1.301(10) .
N22 C23 1.359(16) .
N22 Zn2 1.992(7) 4_556
C22 C23 1.380(19) .
N31 C31 1.323(10) .
N31 C32 1.369(13) .
N32 C31 1.315(10) .
N32 C33 1.360(12) .
N32 Zn2 1.977(7) 8_655
C32 C33 1.333(15) .
N41 C41 1.324(11) .
N41 C42 1.327(12) .
N42 C41 1.320(10) .
N42 C43 1.358(13) .
N42 Zn1 1.976(7) 6_557
C42 C43 1.339(15) .
